data_9007921
loop_
_publ_author_name
'Johnston, M. G.'
'Harrison, W. T. A.'

_publ_section_title
;
 Manganese tellurite, beta-MnTe2O5
;
_journal_name_full 'Acta Crystallographica, Section E'
_journal_page_first i59
_journal_page_last i61
_journal_paper_doi 10.1107/S1600536802010231
_journal_volume 58
_journal_year 2002
_chemical_formula_structural MnTe2O5
_chemical_formula_sum 'Mn O5 Te2'
_space_group_IT_number 60
_symmetry_space_group_name_Hall '-P 2n 2ab'
_symmetry_space_group_name_H-M 'P b c n'
_cell_angle_alpha 90
_cell_angle_beta 90
_cell_angle_gamma 90
_cell_length_a 7.3114
_cell_length_b 10.9216
_cell_length_c 6.1711
_cell_formula_units_Z 4
_cell_volume 492.776
_database_code_amcsd 0010379
_exptl_crystal_density_diffrn 5.259
_cod_original_formula_sum 'Mn Te2 O5'
_cod_database_code 9007921
_amcsd_formula_title MnTe2O5

loop_
_space_group_symop_operation_xyz
x,y,z
x,-y,1/2+z
-x,y,1/2-z
1/2-x,1/2+y,z
1/2+x,1/2-y,-z
1/2+x,1/2+y,1/2-z
1/2-x,1/2-y,1/2+z
-x,-y,-z

loop_
_atom_site_aniso_label
_atom_site_aniso_U_11
_atom_site_aniso_U_22
_atom_site_aniso_U_33
_atom_site_aniso_U_12
_atom_site_aniso_U_13
_atom_site_aniso_U_23
Mn 0.01060 0.00920 0.00970 0.00000 0.00179 0.00000
Te 0.00758 0.00798 0.01142 -0.00053 -0.00007 -0.00102
O1 0.01910 0.01150 0.02320 0.00000 -0.01240 0.00000
O2 0.01630 0.01170 0.01930 -0.00200 0.00200 -0.00640
O3 0.01160 0.01560 0.01360 -0.00690 -0.00250 0.00320

loop_
_atom_site_label
_atom_site_fract_x
_atom_site_fract_y
_atom_site_fract_z
_atom_site_U_iso_or_equiv
Mn 0.00000 0.05618 0.25000 0.00986
Te 0.13033 0.34443 0.48324 0.00899
O1 0.00000 0.43500 0.25000 0.01790
O2 0.19430 0.21037 0.31520 0.01580
O3 0.34390 0.43404 0.45210 0.01360

loop_
_cod_related_entry_id
_cod_related_entry_database
_cod_related_entry_code
1 AMCSD 0010379
